data_7241197
loop_
_publ_author_name
'Chen, Man-Ting'
'Xie, Xiao-Dan'
'Meng, Jin-Xiu'
'Ou, Yong-Cong'
'Wu, Jian-Zhong'
'Tong, Ming-Liang'

_publ_section_title
;
 Tunable Photoluminescence in Flexible Carboxylate Ligands-Based
 Coordination Polymers with Interesting Topologies and Fe3+ Sensitivity
;
_journal_name_full CrystEngComm
_journal_paper_doi 10.1039/D0CE01043J
_journal_year 2020
_chemical_formula_sum 'C15 H12 N O8 Zn2'
_chemical_formula_weight 465.00
_space_group_crystal_system monoclinic
_space_group_IT_number 14
_space_group_name_Hall '-P 2yn'
_space_group_name_H-M_alt 'P 1 21/n 1'
_atom_sites_solution_hydrogens difmap
_audit_creation_method SHELXL-2014/7
_audit_update_record
;
2019-04-24 deposited with the CCDC.	2020-09-09 downloaded from the CCDC.
;
_cell_angle_alpha 90
_cell_angle_beta 104.530(12)
_cell_angle_gamma 90
_cell_formula_units_Z 4
_cell_length_a 8.6953(14)
_cell_length_b 10.2001(11)
_cell_length_c 16.7973(18)
_cell_measurement_reflns_used 1549
_cell_measurement_temperature 150(2)
_cell_measurement_theta_max 62.5382
_cell_measurement_theta_min 2.7045
_cell_volume 1442.2(3)
_computing_cell_refinement
;
CrysAlisPro, Oxford Diffraction Ltd.,
Version 1.171.33.34d (release 27-02-2009 CrysAlis171 .NET)
(compiled Feb 27 2009,15:38:38)
;
_computing_data_collection
;
CrysAlisPro, Oxford Diffraction Ltd.,
Version 1.171.33.34d (release 27-02-2009 CrysAlis171 .NET)
(compiled Feb 27 2009,15:38:38)
;
_computing_data_reduction
;
CrysAlisPro, Oxford Diffraction Ltd.,
Version 1.171.33.34d (release 27-02-2009 CrysAlis171 .NET)
(compiled Feb 27 2009,15:38:38)
;
_computing_structure_refinement 'SHELXL-2014/7 (Sheldrick, 2014)'
_computing_structure_solution 'SHELXL-2014/7 (Sheldrick, 2014)'
_diffrn_ambient_temperature 150(2)
_diffrn_detector_area_resol_mean 16.0855
_diffrn_measured_fraction_theta_full 0.962
_diffrn_measured_fraction_theta_max 0.962
_diffrn_measurement_device_type 'Goniometer Xcalibur, detector: Sapphire3 (Gemini ultra Cu)'
_diffrn_measurement_method '\w scans'
_diffrn_radiation_type CuK\a
_diffrn_radiation_wavelength 1.54178
_diffrn_reflns_av_R_equivalents 0.0300
_diffrn_reflns_av_unetI/netI 0.0576
_diffrn_reflns_Laue_measured_fraction_full 0.962
_diffrn_reflns_Laue_measured_fraction_max 0.962
_diffrn_reflns_limit_h_max 9
_diffrn_reflns_limit_h_min -8
_diffrn_reflns_limit_k_max 8
_diffrn_reflns_limit_k_min -11
_diffrn_reflns_limit_l_max 19
_diffrn_reflns_limit_l_min -18
_diffrn_reflns_number 3667
_diffrn_reflns_point_group_measured_fraction_full 0.962
_diffrn_reflns_point_group_measured_fraction_max 0.962
_diffrn_reflns_theta_full 62.633
_diffrn_reflns_theta_max 62.633
_diffrn_reflns_theta_min 5.119
_diffrn_source 'Enhance Ultra (Cu) X-ray Source'
_exptl_absorpt_coefficient_mu 4.588
_exptl_absorpt_correction_T_max 1.00000
_exptl_absorpt_correction_T_min 0.89396
_exptl_absorpt_correction_type multi-scan
_exptl_absorpt_process_details
;
CrysAlisPro, Oxford Diffraction Ltd.,
Version 1.171.33.34d (release 27-02-2009 CrysAlis171 .NET)
(compiled Feb 27 2009,15:38:38)
Empirical absorption correction using spherical harmonics,
 implemented in SCALE3 ABSPACK scaling algorithm.
;
_exptl_crystal_colour colorless
_exptl_crystal_density_diffrn 2.142
_exptl_crystal_description block
_exptl_crystal_F_000 932
_exptl_crystal_size_max 0.090
_exptl_crystal_size_mid 0.060
_exptl_crystal_size_min 0.040
_refine_diff_density_max 0.403
_refine_diff_density_min -0.595
_refine_diff_density_rms 0.088
_refine_ls_extinction_method none
_refine_ls_goodness_of_fit_ref 0.906
_refine_ls_hydrogen_treatment constr
_refine_ls_matrix_type full
_refine_ls_number_parameters 235
_refine_ls_number_reflns 2227
_refine_ls_number_restraints 0
_refine_ls_restrained_S_all 0.906
_refine_ls_R_factor_all 0.0445
_refine_ls_R_factor_gt 0.0314
_refine_ls_shift/su_max 0.000
_refine_ls_shift/su_mean 0.000
_refine_ls_structure_factor_coef Fsqd
_refine_ls_weighting_details 'w=1/[\s^2^(Fo^2^)+(0.0294P)^2^] where P=(Fo^2^+2Fc^2^)/3'
_refine_ls_weighting_scheme calc
_refine_ls_wR_factor_gt 0.0655
_refine_ls_wR_factor_ref 0.0682
_reflns_Friedel_coverage 0.000
_reflns_number_gt 1725
_reflns_number_total 2227
_reflns_threshold_expression 'I > 2\s(I)'
_cod_data_source_file d0ce01043j2.cif
_cod_data_source_block znm_CCDC1
_cod_original_sg_symbol_H-M 'P 21/n'
_cod_database_code 7241197
_shelx_shelxl_version_number 2014/7
_shelx_space_group_comment
;
The symmetry employed for this shelxl refinement is uniquely defined
by the following loop, which should always be used as a source of
symmetry information in preference to the above space-group names.
They are only intended as comments.
;
_shelx_estimated_absorpt_t_min 0.683
_shelx_estimated_absorpt_t_max 0.838

loop_
_space_group_symop_operation_xyz
'x, y, z'
'-x+1/2, y+1/2, -z+1/2'
'-x, -y, -z'
'x-1/2, -y-1/2, z-1/2'

loop_
_atom_site_label
_atom_site_type_symbol
_atom_site_fract_x
_atom_site_fract_y
_atom_site_fract_z
_atom_site_U_iso_or_equiv
_atom_site_adp_type
_atom_site_occupancy
_atom_site_site_symmetry_order
_atom_site_calc_flag
_atom_site_refinement_flags_posn
_atom_site_refinement_flags_adp
_atom_site_refinement_flags_occupancy
_atom_site_disorder_assembly
_atom_site_disorder_group
Zn1 Zn -0.78744(6) -0.96816(5) -0.12312(3) 0.01487(14) Uani 1 1 d . . . . .
Zn2 Zn -0.57945(6) -0.22144(5) -0.15146(3) 0.01522(14) Uani 1 1 d . . . . .
N1 N -0.8396(4) -0.7916(3) -0.06648(18) 0.0171(7) Uani 1 1 d . . . . .
O1 O -0.5704(3) -0.9228(3) -0.12647(16) 0.0194(6) Uani 1 1 d . . . . .
O2 O -0.4363(3) -1.0816(3) -0.17232(16) 0.0195(6) Uani 1 1 d . . . . .
O3 O -0.2140(3) -0.9173(3) 0.02809(16) 0.0193(6) Uani 1 1 d . . . . .
O4 O -0.4075(3) -0.7757(3) 0.03571(16) 0.0243(7) Uani 1 1 d . . . . .
O5 O -0.4715(3) -0.3862(3) -0.14792(16) 0.0208(6) Uani 1 1 d . . . . .
O6 O -0.5333(3) -0.4200(3) -0.28226(16) 0.0195(6) Uani 1 1 d . . . . .
O7 O -0.7150(3) -0.6427(3) -0.29060(16) 0.0198(6) Uani 1 1 d . . . . .
O8 O -0.6472(3) -0.8478(3) -0.30203(19) 0.0288(7) Uani 1 1 d . . . . .
C1 C -0.3165(4) -0.8715(4) -0.1485(2) 0.0134(8) Uani 1 1 d . . . . .
H1 H -0.2371 -0.9231 -0.1377 0.016 Uiso 1 1 d R U . . .
C2 C -0.3028(4) -0.7651(4) -0.0821(2) 0.0149(8) Uani 1 1 d . . . . .
H2 H -0.2070 -0.7393 -0.0724 0.018 Uiso 1 1 d R U . . .
C3 C -0.4151(5) -0.6491(4) -0.1082(2) 0.0166(9) Uani 1 1 d . . . . .
H3A H -0.3917 -0.5950 -0.0684 0.020 Uiso 1 1 d R U . . .
H3B H -0.5111 -0.6729 -0.1145 0.020 Uiso 1 1 d R U . . .
C4 C -0.3974(5) -0.5911(4) -0.1892(2) 0.0151(8) Uani 1 1 d . . . . .
H4 H -0.3008 -0.5683 -0.1815 0.018 Uiso 1 1 d R U . . .
C5 C -0.4340(4) -0.6930(4) -0.2575(2) 0.0150(8) Uani 1 1 d . . . . .
H5 H -0.4163 -0.6600 -0.3008 0.018 Uiso 1 1 d R U . . .
C6 C -0.3218(4) -0.8099(4) -0.2325(2) 0.0155(8) Uani 1 1 d . . . . .
H6A H -0.3451 -0.8704 -0.2683 0.019 Uiso 1 1 d R U . . .
H6B H -0.2302 -0.7807 -0.2325 0.019 Uiso 1 1 d R U . . .
C7 C -0.4528(5) -0.9657(4) -0.1500(2) 0.0148(8) Uani 1 1 d . . . . .
C8 C -0.3099(5) -0.8235(4) 0.0004(2) 0.0167(9) Uani 1 1 d . . . . .
C9 C -0.4786(4) -0.4582(4) -0.2083(2) 0.0161(9) Uani 1 1 d . . . . .
C10 C -0.6084(5) -0.7342(4) -0.2843(2) 0.0170(9) Uani 1 1 d . . . . .
C11 C -0.8711(5) -0.7830(4) 0.0076(2) 0.0235(10) Uani 1 1 d . . . . .
H11 H -0.8353 -0.8587 0.0391 0.028 Uiso 1 1 d R U . . .
C12 C -0.9299(5) -0.6709(4) 0.0361(2) 0.0231(10) Uani 1 1 d . . . . .
H12 H -0.9470 -0.6751 0.0882 0.028 Uiso 1 1 d R U . . .
C13 C -0.9626(5) -0.5604(4) -0.0129(2) 0.0174(9) Uani 1 1 d . . . . .
C14 C -0.9235(5) -0.5666(4) -0.0880(3) 0.0223(9) Uani 1 1 d . . . . .
H14 H -0.9347 -0.4928 -0.1284 0.027 Uiso 1 1 d R U . . .
C15 C -0.8644(5) -0.6813(4) -0.1120(2) 0.0225(9) Uani 1 1 d . . . . .
H15 H -0.8311 -0.6864 -0.1643 0.027 Uiso 1 1 d R U . . .

loop_
_atom_site_aniso_label
_atom_site_aniso_U_11
_atom_site_aniso_U_22
_atom_site_aniso_U_33
_atom_site_aniso_U_23
_atom_site_aniso_U_13
_atom_site_aniso_U_12
Zn1 0.0156(3) 0.0100(3) 0.0192(3) 0.0020(2) 0.00466(19) 0.0016(2)
Zn2 0.0200(3) 0.0072(3) 0.0188(3) -0.0003(2) 0.0055(2) 0.0022(2)
N1 0.0206(18) 0.0136(18) 0.0174(16) 0.0011(14) 0.0055(13) 0.0003(15)
O1 0.0206(15) 0.0131(15) 0.0281(16) -0.0071(12) 0.0128(12) -0.0028(12)
O2 0.0259(16) 0.0068(15) 0.0273(14) -0.0015(12) 0.0096(12) 0.0021(12)
O3 0.0240(15) 0.0125(14) 0.0240(14) 0.0056(12) 0.0107(12) 0.0023(12)
O4 0.0310(16) 0.0231(16) 0.0202(14) 0.0023(13) 0.0087(12) 0.0083(14)
O5 0.0283(16) 0.0124(15) 0.0221(15) -0.0026(12) 0.0072(12) 0.0056(13)
O6 0.0214(15) 0.0125(14) 0.0219(14) 0.0039(12) 0.0001(12) -0.0006(12)
O7 0.0163(14) 0.0136(15) 0.0282(15) 0.0001(12) 0.0032(11) 0.0023(12)
O8 0.0251(16) 0.0129(17) 0.0451(18) -0.0088(14) 0.0025(14) -0.0017(13)
C1 0.0132(19) 0.007(2) 0.0210(19) 0.0020(16) 0.0053(15) 0.0024(16)
C2 0.0121(19) 0.009(2) 0.023(2) -0.0010(16) 0.0035(15) -0.0020(16)
C3 0.019(2) 0.012(2) 0.0178(19) -0.0030(16) 0.0022(16) -0.0012(17)
C4 0.0134(19) 0.008(2) 0.024(2) 0.0033(16) 0.0045(16) 0.0002(16)
C5 0.022(2) 0.009(2) 0.0148(18) 0.0021(16) 0.0061(16) -0.0017(17)
C6 0.017(2) 0.008(2) 0.0224(19) -0.0022(16) 0.0073(16) 0.0006(16)
C7 0.020(2) 0.011(2) 0.0123(18) 0.0016(16) 0.0032(15) 0.0024(18)
C8 0.019(2) 0.010(2) 0.0201(19) -0.0030(16) 0.0019(17) -0.0046(17)
C9 0.016(2) 0.012(2) 0.021(2) 0.0006(18) 0.0060(15) -0.0041(17)
C10 0.021(2) 0.016(2) 0.0130(18) 0.0026(17) 0.0033(16) 0.0002(18)
C11 0.031(2) 0.015(2) 0.023(2) 0.0043(19) 0.0044(18) 0.009(2)
C12 0.026(2) 0.024(2) 0.019(2) 0.0022(18) 0.0053(17) 0.0020(19)
C13 0.019(2) 0.011(2) 0.021(2) -0.0028(16) 0.0024(16) -0.0013(17)
C14 0.030(2) 0.013(2) 0.026(2) 0.0037(18) 0.0125(18) 0.0025(18)
C15 0.033(2) 0.015(2) 0.022(2) -0.0039(18) 0.0121(18) -0.0005(19)

loop_
_atom_type_symbol
_atom_type_description
_atom_type_scat_dispersion_real
_atom_type_scat_dispersion_imag
_atom_type_scat_source
C C 0.0181 0.0091 'International Tables Vol C Tables 4.2.6.8 and 6.1.1.4'
H H 0.0000 0.0000 'International Tables Vol C Tables 4.2.6.8 and 6.1.1.4'
N N 0.0311 0.0180 'International Tables Vol C Tables 4.2.6.8 and 6.1.1.4'
O O 0.0492 0.0322 'International Tables Vol C Tables 4.2.6.8 and 6.1.1.4'
Zn Zn -1.5491 0.6778 'International Tables Vol C Tables 4.2.6.8 and 6.1.1.4'

loop_
_geom_angle_atom_site_label_1
_geom_angle_atom_site_label_2
_geom_angle_atom_site_label_3
_geom_angle
_geom_angle_site_symmetry_1
_geom_angle_site_symmetry_3
_geom_angle_publ_flag
O1 Zn1 O3 110.63(11) . 3_435 ?
O1 Zn1 O6 119.13(12) . 2_344 ?
O3 Zn1 O6 129.54(12) 3_435 2_344 ?
O1 Zn1 N1 97.31(12) . . ?
O3 Zn1 N1 95.61(12) 3_435 . ?
O6 Zn1 N1 86.36(11) 2_344 . ?
O1 Zn1 O7 90.21(10) . 2_344 ?
O3 Zn1 O7 92.98(11) 3_435 2_344 ?
O6 Zn1 O7 79.44(10) 2_344 2_344 ?
N1 Zn1 O7 165.78(11) . 2_344 ?
O5 Zn2 O4 96.03(12) . 3_445 ?
O5 Zn2 O7 138.18(12) . 2_354 ?
O4 Zn2 O7 102.83(12) 3_445 2_354 ?
O5 Zn2 O2 108.18(12) . 1_565 ?
O4 Zn2 O2 112.24(12) 3_445 1_565 ?
O7 Zn2 O2 98.68(12) 2_354 1_565 ?
C11 N1 C15 115.5(4) . . ?
C11 N1 Zn1 125.6(3) . . ?
C15 N1 Zn1 118.2(3) . . ?
C7 O1 Zn1 142.1(3) . . ?
C7 O2 Zn2 120.0(3) . 1_545 ?
C8 O3 Zn1 127.5(3) . 3_435 ?
C8 O4 Zn2 132.5(3) . 3_445 ?
C9 O5 Zn2 124.7(3) . . ?
C9 O6 Zn1 136.8(3) . 2_354 ?
C10 O7 Zn2 106.7(2) . 2_344 ?
C10 O7 Zn1 119.2(2) . 2_354 ?
Zn2 O7 Zn1 98.87(11) 2_344 2_354 ?
C7 C1 C6 113.6(3) . . ?
C7 C1 C2 112.1(3) . . ?
C6 C1 C2 110.9(3) . . ?
C7 C1 H1 101.5 . . ?
C6 C1 H1 106.6 . . ?
C2 C1 H1 111.8 . . ?
C8 C2 C3 113.3(3) . . ?
C8 C2 C1 111.7(3) . . ?
C3 C2 C1 114.3(3) . . ?
C8 C2 H2 102.0 . . ?
C3 C2 H2 109.9 . . ?
C1 C2 H2 104.5 . . ?
C4 C3 C2 110.8(3) . . ?
C4 C3 H3A 113.0 . . ?
C2 C3 H3A 105.5 . . ?
C4 C3 H3B 108.3 . . ?
C2 C3 H3B 110.6 . . ?
H3A C3 H3B 108.6 . . ?
C5 C4 C9 116.8(3) . . ?
C5 C4 C3 111.0(3) . . ?
C9 C4 C3 112.8(3) . . ?
C5 C4 H4 108.3 . . ?
C9 C4 H4 100.2 . . ?
C3 C4 H4 106.7 . . ?
C4 C5 C10 114.5(3) . . ?
C4 C5 C6 109.1(3) . . ?
C10 C5 C6 112.6(3) . . ?
C4 C5 H5 109.0 . . ?
C10 C5 H5 103.6 . . ?
C6 C5 H5 107.6 . . ?
C5 C6 C1 116.2(3) . . ?
C5 C6 H6A 110.5 . . ?
C1 C6 H6A 107.4 . . ?
C5 C6 H6B 105.1 . . ?
C1 C6 H6B 109.3 . . ?
H6A C6 H6B 108.2 . . ?
O2 C7 O1 125.4(4) . . ?
O2 C7 C1 116.9(3) . . ?
O1 C7 C1 117.6(3) . . ?
O4 C8 O3 125.3(4) . . ?
O4 C8 C2 117.8(3) . . ?
O3 C8 C2 116.9(4) . . ?
O5 C9 O6 123.0(4) . . ?
O5 C9 C4 115.4(3) . . ?
O6 C9 C4 121.1(3) . . ?
O8 C10 O7 120.8(4) . . ?
O8 C10 C5 121.6(4) . . ?
O7 C10 C5 117.5(3) . . ?
N1 C11 C12 123.6(4) . . ?
N1 C11 H11 110.5 . . ?
C12 C11 H11 125.4 . . ?
C13 C12 C11 120.3(4) . . ?
C13 C12 H12 122.9 . . ?
C11 C12 H12 116.8 . . ?
C12 C13 C14 116.3(4) . . ?
C12 C13 C13 122.2(5) . 3_345 ?
C14 C13 C13 121.5(4) . 3_345 ?
C15 C14 C13 119.9(4) . . ?
C15 C14 H14 114.8 . . ?
C13 C14 H14 125.2 . . ?
N1 C15 C14 124.1(4) . . ?
N1 C15 H15 114.7 . . ?
C14 C15 H15 121.1 . . ?

loop_
_geom_bond_atom_site_label_1
_geom_bond_atom_site_label_2
_geom_bond_distance
_geom_bond_site_symmetry_2
_geom_bond_publ_flag
Zn1 O1 1.958(3) . ?
Zn1 O3 1.976(3) 3_435 ?
Zn1 O6 1.988(3) 2_344 ?
Zn1 N1 2.138(3) . ?
Zn1 O7 2.299(3) 2_344 ?
Zn2 O5 1.919(3) . ?
Zn2 O4 1.976(3) 3_445 ?
Zn2 O7 1.978(3) 2_354 ?
Zn2 O2 1.982(3) 1_565 ?
N1 C11 1.342(5) . ?
N1 C15 1.347(5) . ?
O1 C7 1.264(5) . ?
O2 C7 1.258(5) . ?
O2 Zn2 1.982(3) 1_545 ?
O3 C8 1.278(5) . ?
O3 Zn1 1.976(3) 3_435 ?
O4 C8 1.250(5) . ?
O4 Zn2 1.976(3) 3_445 ?
O5 C9 1.241(5) . ?
O6 C9 1.275(5) . ?
O6 Zn1 1.988(3) 2_354 ?
O7 C10 1.300(5) . ?
O7 Zn2 1.978(3) 2_344 ?
O7 Zn1 2.299(3) 2_354 ?
O8 C10 1.223(5) . ?
C1 C7 1.521(6) . ?
C1 C6 1.535(5) . ?
C1 C2 1.540(5) . ?
C1 H1 0.8500 . ?
C2 C8 1.523(6) . ?
C2 C3 1.527(5) . ?
C2 H2 0.8501 . ?
C3 C4 1.527(5) . ?
C3 H3A 0.8500 . ?
C3 H3B 0.8500 . ?
C4 C5 1.521(5) . ?
C4 C9 1.525(5) . ?
C4 H4 0.8499 . ?
C5 C10 1.528(5) . ?
C5 C6 1.531(5) . ?
C5 H5 0.8500 . ?
C6 H6A 0.8499 . ?
C6 H6B 0.8500 . ?
C11 C12 1.386(6) . ?
C11 H11 0.9434 . ?
C12 C13 1.384(6) . ?
C12 H12 0.9239 . ?
C13 C14 1.388(6) . ?
C13 C13 1.507(8) 3_345 ?
C14 C15 1.378(6) . ?
C14 H14 1.0011 . ?
C15 H15 0.9921 . ?

loop_
_geom_torsion_atom_site_label_1
_geom_torsion_atom_site_label_2
_geom_torsion_atom_site_label_3
_geom_torsion_atom_site_label_4
_geom_torsion
_geom_torsion_site_symmetry_1
_geom_torsion_site_symmetry_2
_geom_torsion_site_symmetry_3
_geom_torsion_site_symmetry_4
_geom_torsion_publ_flag
C7 C1 C2 C8 47.7(4) . . . . ?
C6 C1 C2 C8 175.7(3) . . . . ?
C7 C1 C2 C3 -82.6(4) . . . . ?
C6 C1 C2 C3 45.4(4) . . . . ?
C8 C2 C3 C4 177.5(3) . . . . ?
C1 C2 C3 C4 -53.0(4) . . . . ?
C2 C3 C4 C5 59.5(4) . . . . ?
C2 C3 C4 C9 -167.3(3) . . . . ?
C9 C4 C5 C10 -62.3(5) . . . . ?
C3 C4 C5 C10 68.8(4) . . . . ?
C9 C4 C5 C6 170.5(3) . . . . ?
C3 C4 C5 C6 -58.3(4) . . . . ?
C4 C5 C6 C1 53.1(4) . . . . ?
C10 C5 C6 C1 -75.2(4) . . . . ?
C7 C1 C6 C5 81.0(4) . . . . ?
C2 C1 C6 C5 -46.3(4) . . . . ?
Zn2 O2 C7 O1 -12.3(5) 1_545 . . . ?
Zn2 O2 C7 C1 165.3(2) 1_545 . . . ?
Zn1 O1 C7 O2 -12.8(6) . . . . ?
Zn1 O1 C7 C1 169.6(3) . . . . ?
C6 C1 C7 O2 83.7(4) . . . . ?
C2 C1 C7 O2 -149.7(3) . . . . ?
C6 C1 C7 O1 -98.5(4) . . . . ?
C2 C1 C7 O1 28.1(5) . . . . ?
Zn2 O4 C8 O3 20.0(6) 3_445 . . . ?
Zn2 O4 C8 C2 -159.4(3) 3_445 . . . ?
Zn1 O3 C8 O4 10.5(6) 3_435 . . . ?
Zn1 O3 C8 C2 -170.1(2) 3_435 . . . ?
C3 C2 C8 O4 2.5(5) . . . . ?
C1 C2 C8 O4 -128.2(4) . . . . ?
C3 C2 C8 O3 -176.9(3) . . . . ?
C1 C2 C8 O3 52.3(4) . . . . ?
Zn2 O5 C9 O6 14.0(5) . . . . ?
Zn2 O5 C9 C4 -173.7(2) . . . . ?
Zn1 O6 C9 O5 -118.1(4) 2_354 . . . ?
Zn1 O6 C9 C4 70.1(5) 2_354 . . . ?
C5 C4 C9 O5 166.8(3) . . . . ?
C3 C4 C9 O5 36.5(5) . . . . ?
C5 C4 C9 O6 -20.7(5) . . . . ?
C3 C4 C9 O6 -151.1(3) . . . . ?
Zn2 O7 C10 O8 -9.5(5) 2_344 . . . ?
Zn1 O7 C10 O8 -120.1(4) 2_354 . . . ?
Zn2 O7 C10 C5 168.0(3) 2_344 . . . ?
Zn1 O7 C10 C5 57.4(4) 2_354 . . . ?
C4 C5 C10 O8 -141.6(4) . . . . ?
C6 C5 C10 O8 -16.2(5) . . . . ?
C4 C5 C10 O7 41.0(5) . . . . ?
C6 C5 C10 O7 166.3(3) . . . . ?
C15 N1 C11 C12 1.9(6) . . . . ?
Zn1 N1 C11 C12 -168.9(3) . . . . ?
N1 C11 C12 C13 1.4(7) . . . . ?
C11 C12 C13 C14 -4.1(6) . . . . ?
C11 C12 C13 C13 175.6(4) . . . 3_345 ?
C12 C13 C14 C15 3.8(6) . . . . ?
C13 C13 C14 C15 -176.0(4) 3_345 . . . ?
C11 N1 C15 C14 -2.3(6) . . . . ?
Zn1 N1 C15 C14 169.2(3) . . . . ?
C13 C14 C15 N1 -0.6(7) . . . . ?
